data_2011567
loop_
_publ_author_name
'\"Ulk\"u, Din\,cer'
'Ar\?ic\?i, Cengiz'
'Tahir, M. Nawaz'
'Atakol, Orhan'

_publ_section_title
;
 Dichlorobis[2-(<i>o</i>-tolyliminiomethyl)phenolato-<i>O</i>]zinc(II)
;
_journal_issue 11
_journal_name_full 'Acta Crystallographica Section C'
_journal_page_first 1298
_journal_page_last 1299
_journal_paper_doi 10.1107/S0108270100009008
_journal_volume 56
_journal_year 2000
_chemical_formula_iupac '[ZnCl2 (C14 H13 NO )2 ]'
_chemical_formula_moiety 'C28 H26 Cl2 N2 O2 Zn'
_chemical_formula_sum 'C28 H26 Cl2 N2 O2 Zn'
_chemical_formula_weight 558.808
_space_group_IT_number 15
_symmetry_cell_setting monoclinic
_symmetry_space_group_name_Hall '-C 2yc'
_symmetry_space_group_name_H-M 'C 1 2/c 1'
_atom_type_scat_source IntTabIV
_cell_angle_alpha 90.00
_cell_angle_beta 104.232(2)
_cell_angle_gamma 90.00
_cell_formula_units_Z 4
_cell_length_a 16.0495(11)
_cell_length_b 10.5240(13)
_cell_length_c 15.6324(12)
_cell_measurement_reflns_used 25
_cell_measurement_temperature 295
_cell_measurement_theta_max 20.98
_cell_measurement_theta_min 11.80
_cell_volume 2559.4(4)
_computing_data_collection 'CAD4-EXPRESS (Enraf-Nonius, 1993)'
_computing_data_reduction 'MolEN (Fair, 1990)'
_computing_molecular_graphics 'PLATON99 (Spek, 1999)'
_computing_publication_material MolEN
_computing_structure_refinement 'LSFM in MolEN'
_computing_structure_solution 'Sir in MolEN'
_diffrn_measurement_device 'Enraf-Nonius CAD-4'
_diffrn_measurement_method '\w/2\q scans'
_diffrn_radiation_type MoK\a
_diffrn_radiation_wavelength .71073
_diffrn_reflns_av_R_equivalents .010
_diffrn_reflns_limit_h_max 19
_diffrn_reflns_limit_h_min -18
_diffrn_reflns_limit_k_max 0
_diffrn_reflns_limit_k_min -12
_diffrn_reflns_limit_l_max 0
_diffrn_reflns_limit_l_min -18
_diffrn_reflns_number 2565
_diffrn_reflns_theta_max 25.26
_diffrn_standards_decay_% 1.792
_diffrn_standards_interval_time 120
_diffrn_standards_number 3
_exptl_absorpt_coefficient_mu 1.197
_exptl_absorpt_correction_T_max .836
_exptl_absorpt_correction_T_min .694
_exptl_absorpt_correction_type psi-scan
_exptl_absorpt_process_details 'empirical via \y scans (Fair, 1990)'
_exptl_crystal_colour 'yellow '
_exptl_crystal_density_diffrn 1.450
_exptl_crystal_density_meas ?
_exptl_crystal_description prism
_exptl_crystal_size_max .35
_exptl_crystal_size_mid .25
_exptl_crystal_size_min .15
_refine_diff_density_max .269
_refine_diff_density_min -.189
_refine_ls_extinction_method none
_refine_ls_goodness_of_fit_ref 1.04
_refine_ls_hydrogen_treatment constr
_refine_ls_number_parameters 159
_refine_ls_number_reflns 1929
_refine_ls_R_factor_gt .028
_refine_ls_shift/su_max .00025
_refine_ls_structure_factor_coef F
_refine_ls_weighting_scheme
;weight:
w = 1/[\sF^2^ + (0.02F)^2^ + 0.4]
except w = 0 if F^2^ < cutoff.\sF^2^, where cutoff is 3.0
;
_refine_ls_wR_factor_ref .037
_reflns_number_gt 1929
_reflns_number_total 2467
_reflns_threshold_expression I>3\s(I)
_cod_data_source_file sk1401.cif
_cod_data_source_block I
_cod_depositor_comments
;
The following automatic conversions were performed:

'_exptl_crystal_density_meas' value 'not measured' was changed to '?'
- the value is perceived as not measured.

Automatic conversion script
Id: cif_fix_values 3008 2015-01-20 13:52:24Z robertas 
;
_cod_original_sg_symbol_H-M 'C 2/c'
_cod_database_code 2011567
_cod_database_fobs_code 2011567

loop_
_symmetry_equiv_pos_as_xyz
x,y,z
-x,y,-z+1/2
-x,-y,-z
x,-y,z+1/2
x+1/2,y+1/2,z
-x+1/2,-y+1/2,-z
-x+1/2,y+1/2,-z+1/2
x+1/2,-y+1/2,z+1/2

loop_
_atom_site_aniso_label
_atom_site_aniso_U_11
_atom_site_aniso_U_22
_atom_site_aniso_U_33
_atom_site_aniso_U_12
_atom_site_aniso_U_13
_atom_site_aniso_U_23
_atom_site_aniso_type_symbol
Zn .0322(2) .0573(2) .0347(2) 0 .00510(10) 0 Zn
Cl .0425(3) .0744(4) .0540(3) -.0146(3) .0094(2) -.0044(3) Cl
O1 .0325(7) .0634(9) .0392(7) -.0025(7) .0042(6) .0071(7) O
N1 .0276(8) .0460(10) .0400(9) .0015(7) .0031(7) .0005(8) N
C1 .0340(10) .0420(10) .0440(10) -.0002(9) .0057(9) -.0060(9) C
C2 .0370(10) .0630(10) .0490(10) -.0050(10) -.0040(10) -.0010(10) C
C3 .0310(10) .0570(10) .080(2) -.0090(10) .0000(10) -.0050(10) C
C4 .0380(10) .0520(10) .0750(10) -.0070(10) .0180(10) .0020(10) C
C5 .0390(10) .0440(10) .0550(10) -.0010(10) .0135(9) .0020(10) C
C6 .0302(9) .0400(10) .0410(10) .0016(9) .0063(8) -.0033(9) C
C7 .0350(10) .0420(10) .0390(10) .0031(9) .0049(8) .0009(9) C
C8 .0287(9) .0410(10) .0510(10) .0030(9) .0019(9) -.0020(10) C
C9 .0370(10) .079(2) .0530(10) .0020(10) .0020(10) -.0020(10) C
C10 .0440(10) .096(2) .059(2) .0010(10) -.0100(10) -.005(2) C
C11 .0310(10) .078(2) .087(2) .0010(10) -.0080(10) .001(2) C
C12 .0310(10) .0560(10) .084(2) .0000(10) .0110(10) .0090(10) C
C13 .0340(10) .0390(10) .0610(10) .0009(9) .0089(9) .0030(10) C
C14 .0440(10) .084(2) .0620(10) .0000(10) .0170(10) .0100(10) C

loop_
_atom_site_label
_atom_site_fract_x
_atom_site_fract_y
_atom_site_fract_z
_atom_site_U_iso_or_equiv
_atom_site_thermal_displace_type
_atom_site_calc_flag
_atom_site_calc_attached_atom
_atom_site_type_symbol
Zn .500 .07524(4) .250 .04190(10) Ueq . . Zn
Cl .61546(4) .19710(7) .25456(4) .0574(2) Ueq . . Cl
O1 .53260(10) -.0419(2) .35170(10) .0458(4) Ueq . . O
N1 .65480(10) -.0923(2) .49080(10) .0388(5) Ueq . . N
C1 .47910(10) -.1045(2) .3873(2) .0407(6) Ueq . . C
C2 .3926(2) -.1265(3) .3432(2) .0522(6) Ueq . . C
C3 .3382(2) -.1893(3) .3840(2) .0584(8) Ueq . . C
C4 .3658(2) -.2329(3) .4703(2) .0543(6) Ueq . . C
C5 .44950(10) -.2158(2) .5149(2) .0457(6) Ueq . . C
C6 .50790(10) -.1532(2) .47470(10) .0375(6) Ueq . . C
C7 .59510(10) -.1435(2) .52250(10) .0394(6) Ueq . . C
C8 .74390(10) -.0838(2) .5332(2) .0416(6) Ueq . . C
C9 .7724(2) -.0957(3) .6239(2) .0579(8) Ueq . . C
C10 .8592(2) -.0893(3) .6633(2) .0703(10) Ueq . . C
C11 .9167(2) -.0678(3) .6126(2) .0693(10) Ueq . . C
C12 .8877(2) -.0553(3) .5231(2) .0575(8) Ueq . . C
C13 .8013(2) -.0633(2) .4806(2) .0452(6) Ueq . . C
C14 .7709(2) -.0503(3) .3819(2) .0626(8) Ueq . . C
H1 .637 -.057 .433 .0507 Uiso . . H
H2 .372 -.098 .284 .0684 Uiso . . H
H3 .280 -.203 .353 .0760 Uiso . . H
H4 .327 -.275 .498 .0722 Uiso . . H
H5 .469 -.246 .574 .0608 Uiso . . H
H7 .611 -.176 .581 .0519 Uiso . . H
H9 .732 -.110 .659 .0773 Uiso . . H
H10 .879 -.098 .725 .0925 Uiso . . H
H11 .976 -.062 .640 .0887 Uiso . . H
H12 .928 -.041 .489 .0773 Uiso . . H
H141 .717 -.009 .367 .0823 Uiso . . H
H142 .812 -.002 .361 .0823 Uiso . . H
H143 .766 -.132 .356 .0823 Uiso . . H

loop_
_geom_angle_atom_site_label_1
_geom_angle_atom_site_label_2
_geom_angle_atom_site_label_3
_geom_angle_site_symmetry_1
_geom_angle_site_symmetry_3
_geom_angle
_geom_angle_publ_flag
Cl Zn O1 . . 106.14(5) yes
Cl Zn Cl . 2_655 110.16(3) yes
Cl Zn O1 . 2_655 115.83(5) yes
Cl Zn O1 2_655 . 115.83(5) no
O1 Zn O1 . 2_655 102.89(8) yes
Cl Zn O1 2_655 2_655 106.14(5) no
Zn O1 C1 . . 125.70(10) yes
C7 N1 C8 . . 126.8(2) yes
C7 N1 H1 . . 116.6 no
C8 N1 H1 . . 116.6 no
O1 C1 C2 . . 123.0(2) no
O1 C1 C6 . . 119.7(2) no
C2 C1 C6 . . 117.3(2) no
C1 C2 C3 . . 121.0(2) no
C1 C2 H2 . . 119.3 no
C3 C2 H2 . . 119.7 no
C2 C3 C4 . . 121.5(2) no
C2 C3 H3 . . 119.0 no
C4 C3 H3 . . 119.5 no
C3 C4 C5 . . 119.5(3) no
C3 C4 H4 . . 120.2 no
C5 C4 H4 . . 120.3 no
C4 C5 C6 . . 120.8(2) no
C4 C5 H5 . . 120.0 no
C6 C5 H5 . . 119.2 no
C1 C6 C5 . . 119.9(2) no
C1 C6 C7 . . 121.7(2) no
C5 C6 C7 . . 118.4(2) no
N1 C7 C6 . . 123.6(2) no
N1 C7 H7 . . 117.9 no
C6 C7 H7 . . 118.5 no
N1 C8 C9 . . 120.9(2) no
N1 C8 C13 . . 118.0(2) no
C9 C8 C13 . . 121.2(2) no
C8 C9 C10 . . 119.8(3) no
C8 C9 H9 . . 120.0 no
C10 C9 H9 . . 120.2 no
C9 C10 C11 . . 119.9(3) no
C9 C10 H10 . . 120.4 no
C11 C10 H10 . . 119.7 no
C10 C11 C12 . . 119.8(2) no
C10 C11 H11 . . 120.0 no
C12 C11 H11 . . 120.2 no
C11 C12 C13 . . 122.3(3) no
C11 C12 H12 . . 119.2 no
C13 C12 H12 . . 118.6 no
C8 C13 C12 . . 117.1(2) no
C8 C13 C14 . . 121.6(2) no
C12 C13 C14 . . 121.3(3) no
C13 C14 H141 . . 109.8 no
C13 C14 H142 . . 109.3 no
C13 C14 H143 . . 109.4 no
H141 C14 H142 . . 109.5 no
H141 C14 H143 . . 109.5 no
H142 C14 H143 . . 109.5 no

loop_
_geom_bond_atom_site_label_1
_geom_bond_atom_site_label_2
_geom_bond_site_symmetry_1
_geom_bond_site_symmetry_2
_geom_bond_distance
_geom_bond_publ_flag
Zn Cl . . 2.2401(7) yes
Zn O1 . . 1.977(2) yes
O1 C1 . . 1.311(3) yes
N1 C7 . . 1.299(3) yes
N1 C8 . . 1.423(3) yes
N1 H1 . . .95 no
C1 C2 . . 1.409(3) no
C1 C6 . . 1.426(3) no
C2 C3 . . 1.371(4) no
C2 H2 . . .95 no
C3 C4 . . 1.390(4) no
C3 H3 . . .95 no
C4 C5 . . 1.364(3) no
C4 H4 . . .95 no
C5 C6 . . 1.414(3) no
C5 H5 . . .95 no
C6 C7 . . 1.418(3) no
C7 H7 . . .95 no
C8 C9 . . 1.384(4) no
C8 C13 . . 1.395(4) no
C9 C10 . . 1.379(4) no
C9 H9 . . .95 no
C10 C11 . . 1.375(5) no
C10 H10 . . .95 no
C11 C12 . . 1.368(5) no
C11 H11 . . .95 no
C12 C13 . . 1.384(3) no
C12 H12 . . .95 no
C13 C14 . . 1.506(4) no
C14 H141 . . .95 no
C14 H142 . . .95 no
C14 H143 . . .95 no

loop_
_geom_torsion_atom_site_label_1
_geom_torsion_atom_site_label_2
_geom_torsion_atom_site_label_3
_geom_torsion_atom_site_label_4
_geom_torsion_site_symmetry_1
_geom_torsion
_geom_torsion_publ_flag
Cl Zn O1 C1 . 160.6(2) no
Cl Zn O1 C1 2_655 38.0(2) no
O1 Zn O1 C1 2_655 -77.3(2) no
Zn O1 C1 C2 . 19.3(3) no
Zn O1 C1 C6 . -160.4(2) no
C8 N1 C7 C6 . -177.2(2) no
H1 N1 C7 H7 . -177.3 no
C7 N1 C8 C9 . -19.9(4) no
C7 N1 C8 C13 . 160.0(2) no
H1 N1 C8 C9 . 160.0 no
H1 N1 C8 C13 . -20.1 no
O1 C1 C2 C3 . -178.1(2) no
C6 C1 C2 H2 . -177.8 no
O1 C1 C6 C5 . 177.1(2) no
C2 C1 C6 C7 . 175.8(2) no
C1 C2 C3 H3 . -179.9 no
H2 C2 C3 C4 . 179.9 no
C2 C3 C4 H4 . 178.7 no
H3 C3 C4 C5 . 178.7 no
C3 C4 C5 H5 . -179.2 no
H4 C4 C5 C6 . -179.7 no
C4 C5 C6 C7 . -177.0(2) no
H5 C5 C6 C1 . -178.6 no
C1 C6 C7 H7 . 179.0 no
C5 C6 C7 N1 . 177.4(2) no
N1 C8 C9 C10 . 178.9(3) no
C13 C8 C9 H9 . -179.6 no
N1 C8 C13 C12 . -180.0(3) no
C9 C8 C13 C14 . 179.9(3) no
C8 C9 C10 H10 . -179.3 no
H9 C9 C10 C11 . -179.7 no
C9 C10 C11 H11 . 179.1 no
H10 C10 C11 C12 . 179.7 no
C10 C11 C12 H12 . -179.9 no
H11 C11 C12 C13 . 179.8 no
C11 C12 C13 C14 . -179.5(3) no
H12 C12 C13 C8 . -179.4 no
C8 C13 C14 H141 . 34.5 no
C8 C13 C14 H142 . 154.5 no
C8 C13 C14 H143 . -85.6 no
C12 C13 C14 H141 . -145.5 no
C12 C13 C14 H142 . -25.4 no
C12 C13 C14 H143 . 94.3 no
